data_1552557
loop_
_publ_author_name
'Guo, Xiaofeng'
'Zhao, Bin'
'Fan, Zhijin'
'Yang, Dongyan'
'Zhang, Nailou'
'Wu, Qifan'
'Yu, Bin'
'Zhou, Shuang'
'Kalinina, Tatiana A.'
'Belskaya, Nataliya P.'

_publ_section_title
;
 Discovery of Novel Thiazole Carboxamides as Antifungal Succinate
 Dehydrogenase Inhibitors.
;
_journal_issue 6
_journal_name_full 'Journal of agricultural and food chemistry'
_journal_page_first 1647
_journal_page_last 1655
_journal_paper_doi 10.1021/acs.jafc.8b06935
_journal_volume 67
_journal_year 2019
_chemical_formula_sum 'C19 H15 F4 N2 O3 S2'
_chemical_formula_weight 459.45
_space_group_crystal_system triclinic
_space_group_IT_number 2
_space_group_name_Hall '-P 1'
_space_group_name_H-M_alt 'P -1'
_atom_sites_solution_hydrogens geom
_audit_creation_method SHELXL-2018/3
_cell_angle_alpha 69.71(3)
_cell_angle_beta 84.79(3)
_cell_angle_gamma 73.31(3)
_cell_formula_units_Z 2
_cell_length_a 7.2642(15)
_cell_length_b 11.550(2)
_cell_length_c 13.424(3)
_cell_measurement_reflns_used 2448
_cell_measurement_temperature 113(2)
_cell_measurement_theta_max 28.2054
_cell_measurement_theta_min 2.0764
_cell_volume 1011.9(4)
_computing_cell_refinement crystalclear
_computing_data_collection crystalclear
_computing_data_reduction crystalclear
_computing_molecular_graphics 'Bruker SHELXTL'
_computing_publication_material 'Bruker SHELXTL'
_computing_structure_refinement 'SHELXL-97 (Sheldrick, 1997)'
_computing_structure_solution 'SHELXS-97 (Sheldrick, 1990)'
_diffrn_ambient_temperature 113(2)
_diffrn_measured_fraction_theta_full 0.998
_diffrn_measured_fraction_theta_max 0.992
_diffrn_measurement_device_type 'rigaku saturn'
_diffrn_measurement_method '\w scans'
_diffrn_radiation_type MoK\a
_diffrn_radiation_wavelength 0.71073
_diffrn_reflns_av_R_equivalents 0.0741
_diffrn_reflns_av_unetI/netI 0.1051
_diffrn_reflns_Laue_measured_fraction_full 0.998
_diffrn_reflns_Laue_measured_fraction_max 0.992
_diffrn_reflns_limit_h_max 9
_diffrn_reflns_limit_h_min -9
_diffrn_reflns_limit_k_max 15
_diffrn_reflns_limit_k_min -14
_diffrn_reflns_limit_l_max 17
_diffrn_reflns_limit_l_min -17
_diffrn_reflns_number 12232
_diffrn_reflns_point_group_measured_fraction_full 0.998
_diffrn_reflns_point_group_measured_fraction_max 0.992
_diffrn_reflns_theta_full 25.242
_diffrn_reflns_theta_max 27.895
_diffrn_reflns_theta_min 1.617
_diffrn_standards_decay_% 0
_diffrn_standards_interval_count 0
_diffrn_standards_interval_time 0
_diffrn_standards_number 0
_exptl_absorpt_coefficient_mu 0.323
_exptl_absorpt_correction_T_max 1
_exptl_absorpt_correction_T_min 0.5428
_exptl_absorpt_correction_type multi-scan
_exptl_absorpt_process_details crystalclear
_exptl_crystal_colour colorless
_exptl_crystal_density_diffrn 1.508
_exptl_crystal_description Prism
_exptl_crystal_F_000 470
_exptl_crystal_size_max 0.200
_exptl_crystal_size_mid 0.180
_exptl_crystal_size_min 0.120
_refine_diff_density_max 0.660
_refine_diff_density_min -0.531
_refine_diff_density_rms 0.119
_refine_ls_extinction_method none
_refine_ls_goodness_of_fit_ref 1.012
_refine_ls_hydrogen_treatment constr
_refine_ls_matrix_type full
_refine_ls_number_parameters 275
_refine_ls_number_reflns 4803
_refine_ls_number_restraints 0
_refine_ls_restrained_S_all 1.012
_refine_ls_R_factor_all 0.0896
_refine_ls_R_factor_gt 0.0538
_refine_ls_shift/su_max 0.001
_refine_ls_shift/su_mean 0.000
_refine_ls_structure_factor_coef Fsqd
_refine_ls_weighting_details 'w=1/[\s^2^(Fo^2^)+(0.0986P)^2^] where P=(Fo^2^+2Fc^2^)/3'
_refine_ls_weighting_scheme calc
_refine_ls_wR_factor_gt 0.1337
_refine_ls_wR_factor_ref 0.1927
_reflns_Friedel_coverage 0.000
_reflns_number_gt 2543
_reflns_number_total 4803
_reflns_threshold_expression 'I > 2\s(I)'
_cod_data_source_file jf8b06935_si_002.cif
_cod_data_source_block shelxl
_cod_depositor_comments
;
The following automatic conversions were performed:

data item '_exptl_absorpt_correction_type' value 'MULTI-SCAN' was
changed to 'multi-scan' in accordance with the
/home/data/users/saulius/crontab/automatic-downloads/current/ACS/lib/dictionaries/cif_core.dic
dictionary named 'cif_core.dic' version 2.4.2 last updated on
2011-04-26.

Automatic conversion script
Id: cif_fix_values 6909 2019-04-08 15:41:33Z antanas 
;
_cod_original_cell_volume 1011.8(4)
_cod_database_code 1552557
_shelx_shelxl_version_number 2018/3
_shelx_space_group_comment
;
The symmetry employed for this shelxl refinement is uniquely defined
by the following loop, which should always be used as a source of
symmetry information in preference to the above space-group names.
They are only intended as comments.
;
_shelx_estimated_absorpt_t_min 0.938
_shelx_estimated_absorpt_t_max 0.962

loop_
_space_group_symop_operation_xyz
'x, y, z'
'-x, -y, -z'

loop_
_atom_site_label
_atom_site_type_symbol
_atom_site_fract_x
_atom_site_fract_y
_atom_site_fract_z
_atom_site_U_iso_or_equiv
_atom_site_adp_type
_atom_site_occupancy
_atom_site_site_symmetry_order
_atom_site_calc_flag
_atom_site_refinement_flags_posn
_atom_site_refinement_flags_adp
S1 S 0.80609(13) 1.29745(7) 0.31098(6) 0.0242(2) Uani 1 1 d . .
F1 F 1.1374(4) 0.6843(2) 0.28567(18) 0.0459(6) Uani 1 1 d . .
F2 F 0.8761(4) 0.6054(3) 0.21551(18) 0.0563(8) Uani 1 1 d . .
F3 F 0.5475(4) 0.5863(3) 0.3237(2) 0.0570(7) Uani 1 1 d . .
F4 F 0.6430(4) 0.5886(2) 0.86502(15) 0.0427(6) Uani 1 1 d . .
O1 O 0.7622(4) 1.1244(2) 0.53216(17) 0.0271(6) Uani 1 1 d . .
O2 O 0.7877(4) 0.9906(2) 0.26508(17) 0.0299(6) Uani 1 1 d . .
H2 H 0.749414 0.998288 0.205318 0.045 Uiso 1 1 calc R U
N1 N 0.7462(4) 0.9531(2) 0.48385(19) 0.0212(6) Uani 1 1 d . .
N2 N 0.8178(4) 1.1962(3) 0.1673(2) 0.0271(7) Uani 1 1 d . .
C1 C 0.9460(5) 0.7086(3) 0.4330(3) 0.0263(8) Uani 1 1 d . .
H1 H 1.039851 0.734882 0.458091 0.032 Uiso 1 1 calc R U
C2 C 0.9740(6) 0.6760(3) 0.3409(3) 0.0307(8) Uani 1 1 d . .
C3 C 0.8451(6) 0.6344(3) 0.3067(3) 0.0355(9) Uani 1 1 d . .
C4 C 0.6775(6) 0.6259(4) 0.3616(3) 0.0364(9) Uani 1 1 d . .
C5 C 0.6403(5) 0.6587(3) 0.4534(3) 0.0290(8) Uani 1 1 d . .
H5 H 0.525367 0.651820 0.491980 0.035 Uiso 1 1 calc R U
C6 C 0.7727(5) 0.7009(3) 0.4867(2) 0.0218(7) Uani 1 1 d . .
C7 C 0.7352(5) 0.7379(3) 0.5853(2) 0.0205(7) Uani 1 1 d . .
C8 C 0.7052(5) 0.6466(3) 0.6818(3) 0.0259(7) Uani 1 1 d . .
H8 H 0.708550 0.562707 0.684491 0.031 Uiso 1 1 calc R U
C9 C 0.6716(5) 0.6787(3) 0.7706(3) 0.0283(8) Uani 1 1 d . .
C10 C 0.6685(5) 0.7987(3) 0.7733(3) 0.0284(8) Uani 1 1 d . .
H10 H 0.649737 0.816949 0.837873 0.034 Uiso 1 1 calc R U
C11 C 0.6941(5) 0.8913(3) 0.6775(2) 0.0248(7) Uani 1 1 d . .
H11 H 0.689052 0.975026 0.675777 0.030 Uiso 1 1 calc R U
C12 C 0.7269(5) 0.8611(3) 0.5843(2) 0.0210(7) Uani 1 1 d . .
C13 C 0.7659(4) 1.0742(3) 0.4635(2) 0.0188(6) Uani 1 1 d . .
C14 C 0.7895(5) 1.1422(3) 0.3508(2) 0.0213(7) Uani 1 1 d . .
C15 C 0.7987(5) 1.1062(3) 0.2646(2) 0.0212(7) Uani 1 1 d . .
C16 C 0.8247(5) 1.3011(3) 0.1823(3) 0.0275(8) Uani 1 1 d . .
C17 C 0.8443(7) 1.4167(4) 0.0898(3) 0.0435(11) Uani 1 1 d . .
H17A H 0.924544 1.388504 0.035328 0.065 Uiso 1 1 calc R U
H17B H 0.904187 1.468276 0.114190 0.065 Uiso 1 1 calc R U
H17C H 0.716769 1.468609 0.059852 0.065 Uiso 1 1 calc R U
S2 S 0.23085(13) 0.90697(9) 0.01960(7) 0.0299(3) Uani 1 1 d . .
O3 O 0.2941(4) 0.9996(2) -0.07966(18) 0.0356(6) Uani 1 1 d . .
C18 C 0.4333(7) 0.7680(4) 0.0597(3) 0.0466(11) Uani 1 1 d . .
H18A H 0.451960 0.722652 0.008350 0.070 Uiso 1 1 calc R U
H18B H 0.409790 0.710853 0.130077 0.070 Uiso 1 1 calc R U
H18C H 0.548677 0.794584 0.062568 0.070 Uiso 1 1 calc R U
C19 C 0.2520(6) 0.9663(4) 0.1259(3) 0.0408(10) Uani 1 1 d . .
H20A H 0.382632 0.973801 0.127359 0.061 Uiso 1 1 calc R U
H20B H 0.225047 0.906366 0.194054 0.061 Uiso 1 1 calc R U
H20C H 0.159638 1.050712 0.113604 0.061 Uiso 1 1 calc R U

loop_
_atom_site_aniso_label
_atom_site_aniso_U_11
_atom_site_aniso_U_22
_atom_site_aniso_U_33
_atom_site_aniso_U_23
_atom_site_aniso_U_13
_atom_site_aniso_U_12
S1 0.0282(5) 0.0196(4) 0.0239(4) -0.0041(3) -0.0012(3) -0.0087(3)
F1 0.0473(15) 0.0559(14) 0.0454(13) -0.0316(12) 0.0222(11) -0.0190(12)
F2 0.073(2) 0.0648(16) 0.0408(13) -0.0397(13) 0.0011(13) -0.0071(14)
F3 0.0449(16) 0.0686(17) 0.0773(19) -0.0473(16) -0.0115(13) -0.0136(13)
F4 0.0566(16) 0.0385(12) 0.0212(11) 0.0066(9) 0.0025(10) -0.0163(11)
O1 0.0420(15) 0.0259(12) 0.0192(11) -0.0107(10) 0.0021(10) -0.0150(11)
O2 0.0489(16) 0.0199(11) 0.0206(12) -0.0052(9) 0.0041(11) -0.0118(11)
N1 0.0300(15) 0.0175(13) 0.0150(13) -0.0038(10) 0.0015(11) -0.0073(11)
N2 0.0321(17) 0.0256(15) 0.0206(14) -0.0037(12) 0.0025(12) -0.0092(13)
C1 0.0263(18) 0.0225(16) 0.0292(18) -0.0092(14) 0.0033(14) -0.0059(14)
C2 0.035(2) 0.0265(18) 0.0300(19) -0.0131(15) 0.0092(16) -0.0051(15)
C3 0.047(2) 0.0290(19) 0.033(2) -0.0194(16) -0.0025(17) -0.0026(17)
C4 0.038(2) 0.034(2) 0.041(2) -0.0213(18) -0.0069(17) -0.0034(17)
C5 0.0244(18) 0.0278(18) 0.038(2) -0.0139(16) -0.0016(15) -0.0074(14)
C6 0.0220(17) 0.0157(15) 0.0248(17) -0.0048(13) 0.0014(13) -0.0036(12)
C7 0.0217(16) 0.0218(15) 0.0189(16) -0.0075(13) -0.0002(13) -0.0062(13)
C8 0.0228(17) 0.0193(16) 0.0322(19) -0.0036(14) -0.0016(14) -0.0066(13)
C9 0.0249(18) 0.0259(17) 0.0241(18) 0.0061(14) -0.0009(14) -0.0092(14)
C10 0.032(2) 0.0359(19) 0.0171(17) -0.0075(15) 0.0014(14) -0.0114(16)
C11 0.0277(18) 0.0258(16) 0.0195(16) -0.0068(13) -0.0009(13) -0.0060(14)
C12 0.0180(16) 0.0222(16) 0.0205(16) -0.0044(13) 0.0035(12) -0.0063(12)
C13 0.0175(15) 0.0205(15) 0.0188(15) -0.0065(13) -0.0001(12) -0.0060(12)
C14 0.0189(16) 0.0181(15) 0.0244(17) -0.0042(13) 0.0001(13) -0.0046(12)
C15 0.0251(17) 0.0190(15) 0.0204(16) -0.0068(13) -0.0021(13) -0.0066(13)
C16 0.0280(18) 0.0252(17) 0.0229(17) 0.0010(14) 0.0015(14) -0.0094(14)
C17 0.064(3) 0.032(2) 0.029(2) 0.0033(17) 0.0021(19) -0.023(2)
S2 0.0297(5) 0.0354(5) 0.0268(5) -0.0121(4) 0.0054(4) -0.0117(4)
O3 0.0464(17) 0.0371(14) 0.0238(13) -0.0073(11) 0.0023(12) -0.0164(13)
C18 0.047(3) 0.043(2) 0.034(2) -0.0051(18) 0.0050(19) 0.001(2)
C19 0.044(2) 0.054(2) 0.033(2) -0.0231(19) 0.0097(18) -0.020(2)

loop_
_atom_type_symbol
_atom_type_description
_atom_type_scat_dispersion_real
_atom_type_scat_dispersion_imag
_atom_type_scat_source
C C 0.0033 0.0016 'International Tables Vol C Tables 4.2.6.8 and 6.1.1.4'
H H 0.0000 0.0000 'International Tables Vol C Tables 4.2.6.8 and 6.1.1.4'
N N 0.0061 0.0033 'International Tables Vol C Tables 4.2.6.8 and 6.1.1.4'
O O 0.0106 0.0060 'International Tables Vol C Tables 4.2.6.8 and 6.1.1.4'
F F 0.0171 0.0103 'International Tables Vol C Tables 4.2.6.8 and 6.1.1.4'
S S 0.1246 0.1234 'International Tables Vol C Tables 4.2.6.8 and 6.1.1.4'

loop_
_geom_angle_atom_site_label_1
_geom_angle_atom_site_label_2
_geom_angle_atom_site_label_3
_geom_angle
C16 S1 C14 89.60(16)
C15 O2 H2 109.5
C13 N1 C12 127.7(3)
C16 N2 C15 108.9(3)
C2 C1 C6 116.9(3)
C2 C1 H1 121.6
C6 C1 H1 121.6
C3 C2 F1 119.1(3)
C3 C2 C1 122.0(3)
F1 C2 C1 118.8(3)
C2 C3 F2 120.3(4)
C2 C3 C4 119.9(3)
F2 C3 C4 119.7(4)
F3 C4 C3 118.7(3)
F3 C4 C5 120.6(4)
C3 C4 C5 120.7(4)
C6 C5 C4 118.5(3)
C6 C5 H5 120.8
C4 C5 H5 120.8
C5 C6 C1 121.9(3)
C5 C6 C7 119.5(3)
C1 C6 C7 118.5(3)
C12 C7 C8 118.5(3)
C12 C7 C6 122.4(3)
C8 C7 C6 119.1(3)
C9 C8 C7 119.6(3)
C9 C8 H8 120.2
C7 C8 H8 120.2
C8 C9 F4 119.3(3)
C8 C9 C10 123.5(3)
F4 C9 C10 117.2(3)
C9 C10 C11 117.5(3)
C9 C10 H10 121.3
C11 C10 H10 121.3
C12 C11 C10 120.2(3)
C12 C11 H11 119.9
C10 C11 H11 119.9
C11 C12 C7 120.7(3)
C11 C12 N1 122.5(3)
C7 C12 N1 116.7(3)
O1 C13 N1 124.7(3)
O1 C13 C14 121.8(3)
N1 C13 C14 113.5(3)
C15 C14 C13 131.4(3)
C15 C14 S1 109.0(2)
C13 C14 S1 119.5(2)
C14 C15 O2 125.7(3)
C14 C15 N2 116.8(3)
O2 C15 N2 117.5(3)
N2 C16 C17 120.8(3)
N2 C16 S1 115.7(2)
C17 C16 S1 123.4(3)
C16 C17 H17A 109.5
C16 C17 H17B 109.5
H17A C17 H17B 109.5
C16 C17 H17C 109.5
H17A C17 H17C 109.5
H17B C17 H17C 109.5
O3 S2 C18 105.57(18)
O3 S2 C19 104.80(17)
C18 S2 C19 96.3(2)
S2 C18 H18A 109.5
S2 C18 H18B 109.5
H18A C18 H18B 109.5
S2 C18 H18C 109.5
H18A C18 H18C 109.5
H18B C18 H18C 109.5
S2 C19 H20A 109.5
S2 C19 H20B 109.5
H20A C19 H20B 109.5
S2 C19 H20C 109.5
H20A C19 H20C 109.5
H20B C19 H20C 109.5

loop_
_geom_bond_atom_site_label_1
_geom_bond_atom_site_label_2
_geom_bond_distance
S1 C16 1.707(4)
S1 C14 1.721(3)
F1 C2 1.351(4)
F2 C3 1.361(4)
F3 C4 1.363(5)
F4 C9 1.376(4)
O1 C13 1.241(4)
O2 C15 1.359(4)
O2 H2 0.8400
N1 C13 1.377(4)
N1 C12 1.423(4)
N2 C16 1.311(4)
N2 C15 1.383(4)
C1 C2 1.394(5)
C1 C6 1.403(5)
C1 H1 0.9500
C2 C3 1.344(6)
C3 C4 1.375(6)
C4 C5 1.393(5)
C5 C6 1.364(5)
C5 H5 0.9500
C6 C7 1.506(4)
C7 C12 1.403(4)
C7 C8 1.403(4)
C8 C9 1.350(5)
C8 H8 0.9500
C9 C10 1.393(5)
C10 C11 1.396(5)
C10 H10 0.9500
C11 C12 1.393(4)
C11 H11 0.9500
C13 C14 1.464(4)
C14 C15 1.349(4)
C16 C17 1.507(5)
C17 H17A 0.9800
C17 H17B 0.9800
C17 H17C 0.9800
S2 O3 1.521(3)
S2 C18 1.794(4)
S2 C19 1.819(4)
C18 H18A 0.9800
C18 H18B 0.9800
C18 H18C 0.9800
C19 H20A 0.9800
C19 H20B 0.9800
C19 H20C 0.9800

loop_
_geom_hbond_atom_site_label_D
_geom_hbond_atom_site_label_H
_geom_hbond_atom_site_label_A
_geom_hbond_distance_DH
_geom_hbond_distance_HA
_geom_hbond_distance_DA
_geom_hbond_angle_DHA
_geom_hbond_site_symmetry_A
_geom_hbond_publ_flag
C19 H20A O3 0.98 2.45 3.408(5) 164.4 2_675 yes
C18 H18B F3 0.98 2.62 3.469(5) 144.6 . yes
C17 H17C F4 0.98 2.52 3.188(5) 125.1 1_564 yes
C17 H17B F2 0.98 2.38 3.250(5) 147.7 1_565 yes
C11 H11 O1 0.95 2.24 2.872(4) 123.3 . yes
C1 H1 O1 0.95 2.50 3.405(4) 159.0 2_776 yes
O2 H2 O3 0.84 1.73 2.568(3) 171.2 2_675 yes
O2 H2 S2 0.84 2.84 3.590(3) 150.0 2_675 yes

loop_
_geom_torsion_atom_site_label_1
_geom_torsion_atom_site_label_2
_geom_torsion_atom_site_label_3
_geom_torsion_atom_site_label_4
_geom_torsion
C6 C1 C2 C3 -2.4(5)
C6 C1 C2 F1 178.8(3)
F1 C2 C3 F2 -2.3(5)
C1 C2 C3 F2 178.9(3)
F1 C2 C3 C4 -179.6(3)
C1 C2 C3 C4 1.6(6)
C2 C3 C4 F3 178.5(3)
F2 C3 C4 F3 1.1(5)
C2 C3 C4 C5 -0.8(6)
F2 C3 C4 C5 -178.1(3)
F3 C4 C5 C6 -178.4(3)
C3 C4 C5 C6 0.9(5)
C4 C5 C6 C1 -1.8(5)
C4 C5 C6 C7 179.6(3)
C2 C1 C6 C5 2.5(5)
C2 C1 C6 C7 -178.8(3)
C5 C6 C7 C12 -121.0(4)
C1 C6 C7 C12 60.3(4)
C5 C6 C7 C8 58.2(4)
C1 C6 C7 C8 -120.4(3)
C12 C7 C8 C9 -0.8(5)
C6 C7 C8 C9 180.0(3)
C7 C8 C9 F4 -179.8(3)
C7 C8 C9 C10 -1.4(5)
C8 C9 C10 C11 2.7(6)
F4 C9 C10 C11 -178.9(3)
C9 C10 C11 C12 -1.9(5)
C10 C11 C12 C7 -0.2(5)
C10 C11 C12 N1 177.4(3)
C8 C7 C12 C11 1.5(5)
C6 C7 C12 C11 -179.3(3)
C8 C7 C12 N1 -176.2(3)
C6 C7 C12 N1 3.0(5)
C13 N1 C12 C11 10.8(5)
C13 N1 C12 C7 -171.6(3)
C12 N1 C13 O1 -3.0(5)
C12 N1 C13 C14 177.9(3)
O1 C13 C14 C15 179.5(3)
N1 C13 C14 C15 -1.3(5)
O1 C13 C14 S1 -1.9(4)
N1 C13 C14 S1 177.3(2)
C16 S1 C14 C15 -0.2(3)
C16 S1 C14 C13 -179.1(3)
C13 C14 C15 O2 -0.3(6)
S1 C14 C15 O2 -179.0(3)
C13 C14 C15 N2 178.6(3)
S1 C14 C15 N2 -0.2(4)
C16 N2 C15 C14 0.6(4)
C16 N2 C15 O2 179.6(3)
C15 N2 C16 C17 -179.7(3)
C15 N2 C16 S1 -0.8(4)
C14 S1 C16 N2 0.6(3)
C14 S1 C16 C17 179.5(3)
